data_1516440
loop_
_publ_author_name
'Tohnai, Norimitsu'
'Kurata, Mitsuru'
'Nakajima, Hiromi'
'Yamamoto, Atsushi'
'Hinoue, Tomoaki'
'Mizobe, Yuji'
'Hisaki, Ichiro'
'Miyata, Mikiji'

_publ_section_title
;
 Effect of Steric Complementarity on Solid-State Optical Properties of
 Ternary CT Complexes: 4,4&#x2032;-Biphenyldisulfonic Acid, Aliphatic
 Amines, and Tetracyanoquinodimethane&#x2020;
;
_journal_issue 27
_journal_name_full 'The Journal of Physical Chemistry C'
_journal_page_first 11725
_journal_paper_doi 10.1021/jp901794m
_journal_volume 113
_journal_year 2009
_chemical_formula_moiety 'C16 H18 N3 O3 S '
_chemical_formula_sum 'C16 H18 N3 O3 S'
_chemical_formula_weight 332.40
_space_group_IT_number 15
_symmetry_cell_setting monoclinic
_symmetry_Int_Tables_number 15
_symmetry_space_group_name_Hall '-C 2yc'
_symmetry_space_group_name_H-M 'C 1 2/c 1'
_cell_angle_alpha 90.0000
_cell_angle_beta 121.6160(13)
_cell_angle_gamma 90.0000
_cell_formula_units_Z 8
_cell_length_a 30.9476(7)
_cell_length_b 6.97466(18)
_cell_length_c 17.6192(5)
_cell_measurement_reflns_used 16824
_cell_measurement_temperature 273.1
_cell_measurement_theta_max 68.3
_cell_measurement_theta_min 2.9
_cell_volume 3238.63(15)
_computing_cell_refinement PROCESS-AUTO
_computing_data_collection PROCESS-AUTO
_computing_data_reduction CrystalStructure
_computing_publication_material 'CrystalStructure 3.8'
_computing_structure_refinement SHELXL
_computing_structure_solution SIR2004
_diffrn_detector_area_resol_mean 10.00
_diffrn_measured_fraction_theta_full 0.995
_diffrn_measured_fraction_theta_max 0.995
_diffrn_measurement_device_type 'Rigaku RAXIS-RAPID'
_diffrn_measurement_method \w
_diffrn_radiation_type 'Cu K\a'
_diffrn_radiation_wavelength 1.54187
_diffrn_reflns_av_R_equivalents 0.095
_diffrn_reflns_limit_h_max 36
_diffrn_reflns_limit_h_min -36
_diffrn_reflns_limit_k_max 8
_diffrn_reflns_limit_k_min -8
_diffrn_reflns_limit_l_max 21
_diffrn_reflns_limit_l_min -21
_diffrn_reflns_number 24966
_diffrn_reflns_theta_full 68.24
_diffrn_reflns_theta_max 68.24
_exptl_absorpt_coefficient_mu 1.940
_exptl_absorpt_correction_T_max 0.824
_exptl_absorpt_correction_T_min 0.667
_exptl_absorpt_correction_type numerical
_exptl_absorpt_process_details
;
    Higashi, T. (1999). Program for Absorption Correction.
    Rigaku Corporation, Tokyo, Japan.
;
_exptl_crystal_colour orange
_exptl_crystal_density_diffrn 1.363
_exptl_crystal_density_method 'not measured'
_exptl_crystal_description platelet
_exptl_crystal_F_000 1400.00
_exptl_crystal_size_max 0.60
_exptl_crystal_size_mid 0.10
_exptl_crystal_size_min 0.10
_refine_diff_density_max 2.43
_refine_diff_density_min -0.57
_refine_ls_extinction_method none
_refine_ls_goodness_of_fit_ref 1.102
_refine_ls_hydrogen_treatment refall
_refine_ls_number_parameters 209
_refine_ls_number_reflns 2947
_refine_ls_R_factor_gt 0.0955
_refine_ls_shift/su_max 0.0000
_refine_ls_structure_factor_coef Fsqd
_refine_ls_weighting_details 'w = 1/[\s^2^(Fo^2^)+(0.1918P)^2^+1.7955P] where P=(Fo^2^+2Fc^2^)/3'
_refine_ls_weighting_scheme calc
_refine_ls_wR_factor_ref 0.3111
_reflns_number_gt 1789
_reflns_number_total 2947
_reflns_threshold_expression F^2^>2.0\s(F^2^)
_cod_data_source_file jp901794m_si_009.cif
_cod_data_source_block '_BPDS_TB4'
_cod_original_cell_volume 3238.62(14)
_cod_original_formula_sum 'C16 H18 N3 O3 S '
_cod_database_code 1516440

loop_
_symmetry_equiv_pos_site_id
_symmetry_equiv_pos_as_xyz
1 +X,+Y,+Z
2 -X,+Y,1/2-Z
3 -X,-Y,-Z
4 +X,-Y,1/2+Z
5 1/2+X,1/2+Y,+Z
6 1/2-X,1/2+Y,1/2-Z
7 1/2-X,1/2-Y,-Z
8 1/2+X,1/2-Y,1/2+Z

loop_
_atom_site_label
_atom_site_type_symbol
_atom_site_fract_x
_atom_site_fract_y
_atom_site_fract_z
_atom_site_U_iso_or_equiv
_atom_site_adp_type
_atom_site_occupancy
_atom_site_symmetry_multiplicity
_atom_site_calc_flag
_atom_site_refinement_flags
S(1) S 0.63880(4) 0.11386(14) 0.15667(7) 0.0416(4) Uani 1.00 1 d .
O(1) O 0.61270(13) 0.1175(4) 0.0618(2) 0.0612(11) Uani 1.00 1 d .
O(2) O 0.66763(15) -0.0611(5) 0.1964(2) 0.0750(12) Uani 1.00 1 d .
O(3) O 0.67131(14) 0.2775(5) 0.1996(2) 0.0758(12) Uani 1.00 1 d .
N(1) N 0.55354(16) 0.6180(5) 0.0471(3) 0.0608(12) Uani 1.00 1 d .
N(2) N 0.66987(17) 0.6132(5) 0.3348(3) 0.0637(13) Uani 1.00 1 d .
N(3) N 0.71367(13) 0.6146(4) 0.1783(2) 0.0432(9) Uani 1.00 1 d .
C(1) C 0.59321(16) 0.1184(5) 0.1884(3) 0.0366(10) Uani 1.00 1 d .
C(2) C 0.54183(17) 0.1295(6) 0.1238(3) 0.0461(11) Uani 1.00 1 d .
C(3) C 0.50566(17) 0.1310(6) 0.1482(3) 0.0469(11) Uani 1.00 1 d .
C(4) C 0.51934(15) 0.1214(5) 0.2363(2) 0.0357(10) Uani 1.00 1 d .
C(5) C 0.57153(17) 0.1098(5) 0.3012(3) 0.0448(11) Uani 1.00 1 d .
C(6) C 0.60748(17) 0.1104(5) 0.2769(3) 0.0443(11) Uani 1.00 1 d .
C(7) C 0.53873(16) 0.6305(5) 0.2294(2) 0.0393(10) Uani 1.00 1 d .
C(8) C 0.48552(17) 0.6328(5) 0.1593(3) 0.0443(11) Uani 1.00 1 d .
C(9) C 0.55080(17) 0.6348(5) 0.3196(3) 0.0462(11) Uani 1.00 1 d .
C(10) C 0.57595(17) 0.6246(5) 0.2095(3) 0.0416(10) Uani 1.00 1 d .
C(11) C 0.56428(17) 0.6212(5) 0.1200(3) 0.0430(11) Uani 1.00 1 d .
C(12) C 0.62897(19) 0.6188(5) 0.2795(3) 0.0459(11) Uani 1.00 1 d .
C(13) C 0.70565(18) 0.6181(5) 0.0860(3) 0.0426(11) Uani 1.00 1 d .
C(14) C 0.64893(18) 0.6115(6) 0.0197(3) 0.0572(14) Uani 1.00 1 d .
C(15) C 0.7278(2) 0.8040(7) 0.0778(3) 0.0631(13) Uani 1.00 1 d .
C(16) C 0.7321(2) 0.4450(7) 0.0775(3) 0.0618(13) Uani 1.00 1 d .
H(1) H 0.5315 0.1359 0.0639 0.055 Uiso 1.00 1 c R
H(2) H 0.4715 0.1388 0.1040 0.056 Uiso 1.00 1 c R
H(3) H 0.5820 0.1016 0.3611 0.054 Uiso 1.00 1 c R
H(4) H 0.6418 0.1053 0.3209 0.053 Uiso 1.00 1 c R
H(5) H 0.4763 0.6329 0.0999 0.053 Uiso 1.00 1 c R
H(6) H 0.5847 0.6392 0.3654 0.055 Uiso 1.00 1 c R
H(7) H 0.6982 0.7150 0.1850 0.052 Uiso 1.00 1 c R
H(8) H 0.7467 0.6198 0.2188 0.052 Uiso 1.00 1 c R
H(9) H 0.7008 0.5069 0.1855 0.052 Uiso 1.00 1 c R
H(10) H 0.6356 0.4921 0.0257 0.069 Uiso 1.00 1 c R
H(11) H 0.6424 0.6225 -0.0397 0.069 Uiso 1.00 1 c R
H(12) H 0.6329 0.7157 0.0312 0.069 Uiso 1.00 1 c R
H(13) H 0.7637 0.8055 0.1202 0.076 Uiso 1.00 1 c R
H(14) H 0.7121 0.9096 0.0892 0.076 Uiso 1.00 1 c R
H(15) H 0.7217 0.8150 0.0187 0.076 Uiso 1.00 1 c R
H(16) H 0.7169 0.3303 0.0834 0.074 Uiso 1.00 1 c R
H(17) H 0.7674 0.4482 0.1235 0.074 Uiso 1.00 1 c R
H(18) H 0.7289 0.4462 0.0202 0.074 Uiso 1.00 1 c R

loop_
_atom_site_aniso_label
_atom_site_aniso_U_11
_atom_site_aniso_U_22
_atom_site_aniso_U_33
_atom_site_aniso_U_12
_atom_site_aniso_U_13
_atom_site_aniso_U_23
S(1) 0.0362(6) 0.0473(8) 0.0545(7) -0.0004(4) 0.0329(5) 0.0007(4)
O(1) 0.052(2) 0.095(3) 0.051(2) 0.0004(16) 0.0372(17) 0.0009(15)
O(2) 0.080(2) 0.088(2) 0.088(2) 0.050(2) 0.066(2) 0.034(2)
O(3) 0.077(2) 0.083(2) 0.096(2) -0.045(2) 0.066(2) -0.029(2)
N(1) 0.048(2) 0.085(3) 0.057(2) 0.0009(19) 0.033(2) 0.0023(19)
N(2) 0.043(2) 0.077(3) 0.068(2) 0.0036(19) 0.027(2) 0.003(2)
N(3) 0.0330(18) 0.050(2) 0.049(2) -0.0004(14) 0.0236(17) 0.0004(14)
C(1) 0.033(2) 0.036(2) 0.052(2) -0.0008(15) 0.0303(19) 0.0008(16)
C(2) 0.037(2) 0.061(3) 0.047(2) -0.0005(19) 0.027(2) 0.0048(19)
C(3) 0.029(2) 0.064(3) 0.051(2) 0.0025(18) 0.023(2) 0.0054(19)
C(4) 0.028(2) 0.040(2) 0.043(2) -0.0013(15) 0.0213(19) -0.0019(15)
C(5) 0.033(2) 0.059(3) 0.048(2) 0.0009(18) 0.025(2) -0.0003(18)
C(6) 0.031(2) 0.054(3) 0.048(2) 0.0033(17) 0.0212(19) 0.0003(18)
C(7) 0.033(2) 0.046(2) 0.040(2) -0.0023(17) 0.0198(18) 0.0001(16)
C(8) 0.039(2) 0.057(3) 0.040(2) -0.0033(19) 0.022(2) -0.0025(18)
C(9) 0.034(2) 0.061(3) 0.043(2) 0.0032(19) 0.0200(19) 0.0033(19)
C(10) 0.034(2) 0.045(2) 0.046(2) 0.0013(16) 0.020(2) -0.0022(17)
C(11) 0.036(2) 0.053(3) 0.048(2) -0.0016(17) 0.028(2) -0.0001(18)
C(12) 0.048(2) 0.044(2) 0.057(2) -0.0004(19) 0.035(2) 0.0043(19)
C(13) 0.044(2) 0.046(2) 0.046(2) -0.0013(18) 0.030(2) -0.0013(17)
C(14) 0.040(2) 0.074(3) 0.049(2) -0.003(2) 0.018(2) -0.001(2)
C(15) 0.070(3) 0.062(3) 0.078(3) -0.011(2) 0.053(2) 0.002(2)
C(16) 0.067(3) 0.065(3) 0.069(3) 0.010(2) 0.046(2) 0.000(2)

loop_
_atom_type_symbol
_atom_type_description
_atom_type_scat_dispersion_real
_atom_type_scat_dispersion_imag
_atom_type_scat_source
C C 0.018 0.009
;
International Tables for Crystallography
(1992, Vol. C, Tables 4.2.6.8 and 6.1.1.4)
;
H H 0.000 0.000
;
International Tables for Crystallography
(1992, Vol. C, Table 6.1.1.4)
;
O O 0.049 0.032
;
International Tables for Crystallography
(1992, Vol. C, Tables 4.2.6.8 and 6.1.1.4)
;
N N 0.031 0.018
;
International Tables for Crystallography
(1992, Vol. C, Tables 4.2.6.8 and 6.1.1.4)
;
S S 0.333 0.557
;
International Tables for Crystallography
(1992, Vol. C, Tables 4.2.6.8 and 6.1.1.4)
;

loop_
_geom_angle_atom_site_label_1
_geom_angle_atom_site_label_2
_geom_angle_atom_site_label_3
_geom_angle
_geom_angle_publ_flag
_geom_angle_site_symmetry_1
_geom_angle_site_symmetry_3
O(1) S(1) O(2) 114.0(2) yes . .
O(1) S(1) O(3) 114.3(2) yes . .
O(1) S(1) C(1) 108.3(2) yes . .
O(2) S(1) O(3) 109.1(2) yes . .
O(2) S(1) C(1) 104.6(2) yes . .
O(3) S(1) C(1) 105.8(2) yes . .
S(1) C(1) C(2) 120.1(4) yes . .
S(1) C(1) C(6) 121.3(3) yes . .
C(2) C(1) C(6) 118.5(5) yes . .
C(1) C(2) C(3) 120.5(5) yes . .
C(2) C(3) C(4) 121.6(3) yes . .
C(3) C(4) C(4) 122.2(3) yes . 2_655
C(3) C(4) C(5) 117.4(5) yes . .
C(4) C(4) C(5) 120.4(4) yes 2_655 .
C(4) C(5) C(6) 120.9(4) yes . .
C(1) C(6) C(5) 121.0(3) yes . .
C(8) C(7) C(9) 117.6(5) yes . .
C(8) C(7) C(10) 121.0(4) yes . .
C(9) C(7) C(10) 121.4(3) yes . .
C(7) C(8) C(9) 120.1(4) yes . 2_655
C(7) C(9) C(8) 122.2(3) yes . 2_655
C(7) C(10) C(11) 121.7(3) yes . .
C(7) C(10) C(12) 120.9(4) yes . .
C(11) C(10) C(12) 117.4(5) yes . .
N(1) C(11) C(10) 178.2(5) yes . .
N(2) C(12) C(10) 178.8(7) yes . .
N(3) C(13) C(14) 107.4(5) yes . .
N(3) C(13) C(15) 106.9(3) yes . .
N(3) C(13) C(16) 107.6(3) yes . .
C(14) C(13) C(15) 110.7(3) yes . .
C(14) C(13) C(16) 111.6(3) yes . .
C(15) C(13) C(16) 112.3(5) yes . .
C(13) N(3) H(7) 109.5 no . .
C(13) N(3) H(8) 109.5 no . .
C(13) N(3) H(9) 109.5 no . .
H(7) N(3) H(8) 109.5 no . .
H(7) N(3) H(9) 109.5 no . .
H(8) N(3) H(9) 109.5 no . .
C(1) C(2) H(1) 119.8 no . .
C(3) C(2) H(1) 119.7 no . .
C(2) C(3) H(2) 119.2 no . .
C(4) C(3) H(2) 119.2 no . .
C(4) C(5) H(3) 119.5 no . .
C(6) C(5) H(3) 119.5 no . .
C(1) C(6) H(4) 119.5 no . .
C(5) C(6) H(4) 119.5 no . .
C(7) C(8) H(5) 120.0 no . .
C(9) C(8) H(5) 119.9 no 2_655 .
C(7) C(9) H(6) 118.9 no . .
C(8) C(9) H(6) 118.9 no 2_655 .
C(13) C(14) H(10) 109.5 no . .
C(13) C(14) H(11) 109.5 no . .
C(13) C(14) H(12) 109.5 no . .
H(10) C(14) H(11) 109.5 no . .
H(10) C(14) H(12) 109.5 no . .
H(11) C(14) H(12) 109.5 no . .
C(13) C(15) H(13) 109.5 no . .
C(13) C(15) H(14) 109.5 no . .
C(13) C(15) H(15) 109.5 no . .
H(13) C(15) H(14) 109.5 no . .
H(13) C(15) H(15) 109.5 no . .
H(14) C(15) H(15) 109.5 no . .
C(13) C(16) H(16) 109.5 no . .
C(13) C(16) H(17) 109.5 no . .
C(13) C(16) H(18) 109.5 no . .
H(16) C(16) H(17) 109.5 no . .
H(16) C(16) H(18) 109.5 no . .
H(17) C(16) H(18) 109.5 no . .

loop_
_geom_bond_atom_site_label_1
_geom_bond_atom_site_label_2
_geom_bond_distance
_geom_bond_publ_flag
_geom_bond_site_symmetry_2
S(1) O(1) 1.425(3) yes .
S(1) O(2) 1.456(3) yes .
S(1) O(3) 1.445(3) yes .
S(1) C(1) 1.770(6) yes .
N(1) C(11) 1.145(7) yes .
N(2) C(12) 1.122(5) yes .
N(3) C(13) 1.510(7) yes .
C(1) C(2) 1.390(5) yes .
C(1) C(6) 1.382(7) yes .
C(2) C(3) 1.393(9) yes .
C(3) C(4) 1.381(7) yes .
C(4) C(4) 1.507(8) yes 2_655
C(4) C(5) 1.409(5) yes .
C(5) C(6) 1.385(9) yes .
C(7) C(8) 1.451(5) yes .
C(7) C(9) 1.431(7) yes .
C(7) C(10) 1.369(8) yes .
C(8) C(9) 1.356(9) yes 2_655
C(10) C(11) 1.422(7) yes .
C(10) C(12) 1.447(5) yes .
C(13) C(14) 1.516(6) yes .
C(13) C(15) 1.509(7) yes .
C(13) C(16) 1.511(8) yes .
N(3) H(7) 0.890 no .
N(3) H(8) 0.890 no .
N(3) H(9) 0.890 no .
C(2) H(1) 0.930 no .
C(3) H(2) 0.930 no .
C(5) H(3) 0.930 no .
C(6) H(4) 0.930 no .
C(8) H(5) 0.930 no .
C(9) H(6) 0.930 no .
C(14) H(10) 0.960 no .
C(14) H(11) 0.960 no .
C(14) H(12) 0.960 no .
C(15) H(13) 0.960 no .
C(15) H(14) 0.960 no .
C(15) H(15) 0.960 no .
C(16) H(16) 0.960 no .
C(16) H(17) 0.960 no .
C(16) H(18) 0.960 no .

loop_
_geom_contact_atom_site_label_1
_geom_contact_atom_site_label_2
_geom_contact_distance
_geom_contact_site_symmetry_2
O(2) N(2) 3.306(7) 1_545
O(2) N(3) 2.779(5) 1_545
O(2) N(3) 3.372(4) 6_645
O(2) C(11) 3.527(6) 1_545
O(2) C(12) 3.225(7) 1_545
O(2) C(13) 3.545(7) 1_545
O(2) C(15) 3.578(9) 1_545
O(2) C(16) 3.541(5) 6_645
O(3) N(2) 3.357(7) .
O(3) N(3) 2.812(5) .
O(3) N(3) 3.250(4) 6_645
O(3) C(12) 3.361(7) .
O(3) C(15) 3.510(5) 6_645
N(1) N(1) 3.268(5) 3_665
N(1) C(2) 3.401(5) 3_665
N(1) C(3) 3.413(6) 3_665
N(1) C(14) 3.232(8) .
N(2) O(2) 3.306(7) 1_565
N(2) O(3) 3.357(7) .
N(2) C(15) 3.455(6) 6_645
N(2) C(16) 3.468(7) 6_655
N(3) O(2) 2.779(5) 1_565
N(3) O(2) 3.372(4) 6_655
N(3) O(3) 2.812(5) .
N(3) O(3) 3.250(4) 6_655
C(1) C(10) 3.534(5) 1_545
C(2) N(1) 3.401(5) 3_665
C(2) C(11) 3.507(5) .
C(3) N(1) 3.413(6) 3_665
C(3) C(8) 3.554(6) 1_545
C(3) C(8) 3.578(6) .
C(4) C(7) 3.489(5) 1_545
C(5) C(7) 3.530(5) 1_545
C(5) C(9) 3.422(6) 1_545
C(6) C(10) 3.554(5) 1_545
C(6) C(12) 3.489(5) 1_545
C(7) C(4) 3.489(5) 1_565
C(7) C(5) 3.530(5) 1_565
C(8) C(3) 3.578(6) .
C(8) C(3) 3.554(6) 1_565
C(9) C(5) 3.422(6) 1_565
C(10) C(1) 3.534(5) 1_565
C(10) C(6) 3.554(5) 1_565
C(11) O(2) 3.527(6) 1_565
C(11) C(2) 3.507(5) .
C(12) O(2) 3.225(7) 1_565
C(12) O(3) 3.361(7) .
C(12) C(6) 3.489(5) 1_565
C(13) O(2) 3.545(7) 1_565
C(14) N(1) 3.232(8) .
C(15) O(2) 3.578(9) 1_565
C(15) O(3) 3.510(5) 6_655
C(15) N(2) 3.455(6) 6_655
C(16) O(2) 3.541(5) 6_655
C(16) N(2) 3.468(7) 6_645
S(1) H(7) 3.226 1_545
S(1) H(8) 3.036 6_645
S(1) H(9) 3.230 .
S(1) H(10) 3.471 .
S(1) H(12) 3.494 1_545
S(1) H(14) 3.379 1_545
O(1) H(2) 3.246 3_655
O(1) H(3) 3.496 4_554
O(1) H(5) 3.241 3_665
O(1) H(6) 3.530 4_564
O(1) H(10) 2.864 .
O(1) H(12) 2.981 1_545
O(1) H(14) 3.201 1_545
O(1) H(16) 3.387 .
O(2) H(7) 1.891 1_545
O(2) H(8) 3.176 1_545
O(2) H(8) 2.588 6_645
O(2) H(9) 3.221 1_545
O(2) H(9) 3.501 6_645
O(2) H(12) 2.962 1_545
O(2) H(14) 2.869 1_545
O(2) H(17) 2.726 6_645
O(3) H(7) 3.209 .
O(3) H(7) 3.467 6_645
O(3) H(8) 3.230 .
O(3) H(8) 2.426 6_645
O(3) H(9) 1.922 .
O(3) H(10) 3.050 .
O(3) H(13) 2.732 6_645
O(3) H(16) 3.060 .
O(3) H(17) 3.520 6_645
N(1) H(1) 3.474 .
N(1) H(1) 2.882 3_665
N(1) H(2) 2.899 3_665
N(1) H(5) 2.848 3_665
N(1) H(10) 2.892 .
N(1) H(12) 2.700 .
N(2) H(4) 3.517 1_565
N(2) H(7) 3.266 .
N(2) H(9) 3.320 .
N(2) H(11) 3.207 4_565
N(2) H(13) 2.784 6_645
N(2) H(14) 3.467 6_645
N(2) H(16) 3.368 6_655
N(2) H(17) 2.876 6_655
N(2) H(18) 2.816 4_565
C(2) H(1) 3.413 3_655
C(3) H(5) 3.579 1_545
C(5) H(6) 3.426 1_545
C(5) H(11) 3.117 4_565
C(6) H(11) 3.379 4_565
C(6) H(17) 3.497 6_645
C(8) H(2) 3.545 .
C(8) H(10) 3.553 3_665
C(9) H(3) 3.365 1_565
C(9) H(10) 3.296 4_565
C(9) H(11) 3.168 4_565
C(11) H(1) 3.523 .
C(11) H(1) 3.477 3_665
C(11) H(10) 3.504 .
C(11) H(12) 3.297 .
C(12) H(4) 3.450 1_565
C(12) H(7) 3.400 .
C(12) H(9) 3.486 .
C(12) H(11) 3.430 4_565
C(12) H(13) 3.574 6_645
C(12) H(17) 3.569 6_655
C(14) H(3) 3.168 4_564
C(14) H(6) 2.955 4_564
C(15) H(15) 2.966 7_665
C(15) H(18) 3.201 7_665
C(16) H(4) 3.516 6_655
C(16) H(15) 3.201 7_665
H(1) N(1) 3.474 .
H(1) N(1) 2.882 3_665
H(1) C(2) 3.413 3_655
H(1) C(11) 3.523 .
H(1) C(11) 3.477 3_665
H(1) H(1) 2.804 3_655
H(1) H(2) 3.485 3_655
H(1) H(5) 3.203 3_665
H(2) O(1) 3.246 3_655
H(2) N(1) 2.899 3_665
H(2) C(8) 3.545 .
H(2) H(1) 3.485 3_655
H(2) H(5) 3.534 1_545
H(2) H(5) 3.452 .
H(2) H(11) 3.507 3_665
H(2) H(12) 3.011 3_665
H(3) O(1) 3.496 4_555
H(3) C(9) 3.365 1_545
H(3) C(14) 3.168 4_565
H(3) H(6) 3.226 1_545
H(3) H(11) 2.613 4_565
H(3) H(12) 2.852 4_565
H(4) N(2) 3.517 1_545
H(4) C(12) 3.450 1_545
H(4) C(16) 3.516 6_645
H(4) H(11) 3.095 4_565
H(4) H(13) 2.899 6_645
H(4) H(15) 3.087 4_565
H(4) H(17) 2.679 6_645
H(5) O(1) 3.241 3_665
H(5) N(1) 2.848 3_665
H(5) C(3) 3.579 1_565
H(5) H(1) 3.203 3_665
H(5) H(2) 3.452 .
H(5) H(2) 3.534 1_565
H(5) H(10) 3.100 3_665
H(6) O(1) 3.530 4_565
H(6) C(5) 3.426 1_565
H(6) C(14) 2.955 4_565
H(6) H(3) 3.226 1_565
H(6) H(10) 2.575 4_565
H(6) H(11) 2.488 4_565
H(6) H(12) 3.509 4_565
H(7) S(1) 3.226 1_565
H(7) O(2) 1.891 1_565
H(7) O(3) 3.209 .
H(7) O(3) 3.467 6_655
H(7) N(2) 3.266 .
H(7) C(12) 3.400 .
H(7) H(8) 3.273 6_655
H(7) H(9) 3.413 6_655
H(7) H(17) 3.376 6_655
H(8) S(1) 3.036 6_655
H(8) O(2) 3.176 1_565
H(8) O(2) 2.588 6_655
H(8) O(3) 3.230 .
H(8) O(3) 2.426 6_655
H(8) H(7) 3.273 6_645
H(8) H(9) 3.147 6_655
H(8) H(14) 3.270 6_645
H(8) H(16) 3.386 6_655
H(9) S(1) 3.230 .
H(9) O(2) 3.221 1_565
H(9) O(2) 3.501 6_655
H(9) O(3) 1.922 .
H(9) N(2) 3.320 .
H(9) C(12) 3.486 .
H(9) H(7) 3.413 6_645
H(9) H(8) 3.147 6_645
H(9) H(13) 3.310 6_645
H(9) H(14) 3.502 6_645
H(10) S(1) 3.471 .
H(10) O(1) 2.864 .
H(10) O(3) 3.050 .
H(10) N(1) 2.892 .
H(10) C(8) 3.553 3_665
H(10) C(9) 3.296 4_564
H(10) C(11) 3.504 .
H(10) H(5) 3.100 3_665
H(10) H(6) 2.575 4_564
H(11) N(2) 3.207 4_564
H(11) C(5) 3.117 4_564
H(11) C(6) 3.379 4_564
H(11) C(9) 3.168 4_564
H(11) C(12) 3.430 4_564
H(11) H(2) 3.507 3_665
H(11) H(3) 2.613 4_564
H(11) H(4) 3.095 4_564
H(11) H(6) 2.488 4_564
H(12) S(1) 3.494 1_565
H(12) O(1) 2.981 1_565
H(12) O(2) 2.962 1_565
H(12) N(1) 2.700 .
H(12) C(11) 3.297 .
H(12) H(2) 3.011 3_665
H(12) H(3) 2.852 4_564
H(12) H(6) 3.509 4_564
H(13) O(3) 2.732 6_655
H(13) N(2) 2.784 6_655
H(13) C(12) 3.574 6_655
H(13) H(4) 2.899 6_655
H(13) H(9) 3.310 6_655
H(13) H(15) 2.838 7_665
H(13) H(18) 3.126 7_665
H(14) S(1) 3.379 1_565
H(14) O(1) 3.201 1_565
H(14) O(2) 2.869 1_565
H(14) N(2) 3.467 6_655
H(14) H(8) 3.270 6_655
H(14) H(9) 3.502 6_655
H(14) H(16) 2.943 1_565
H(14) H(18) 3.429 7_665
H(15) C(15) 2.966 7_665
H(15) C(16) 3.201 7_665
H(15) H(4) 3.087 4_564
H(15) H(13) 2.838 7_665
H(15) H(15) 2.349 7_665
H(15) H(17) 3.161 7_665
H(15) H(18) 2.584 7_665
H(16) O(1) 3.387 .
H(16) O(3) 3.060 .
H(16) N(2) 3.368 6_645
H(16) H(8) 3.386 6_645
H(16) H(14) 2.943 1_545
H(17) O(2) 2.726 6_655
H(17) O(3) 3.520 6_655
H(17) N(2) 2.876 6_645
H(17) C(6) 3.497 6_655
H(17) C(12) 3.569 6_645
H(17) H(4) 2.679 6_655
H(17) H(7) 3.376 6_645
H(17) H(15) 3.161 7_665
H(18) N(2) 2.816 4_564
H(18) C(15) 3.201 7_665
H(18) H(13) 3.126 7_665
H(18) H(14) 3.429 7_665
H(18) H(15) 2.584 7_665
H(18) H(18) 3.270 7_655

loop_
_geom_torsion_atom_site_label_1
_geom_torsion_atom_site_label_2
_geom_torsion_atom_site_label_3
_geom_torsion_atom_site_label_4
_geom_torsion
_geom_torsion_site_symmetry_1
_geom_torsion_site_symmetry_3
_geom_torsion_site_symmetry_4
O(1) S(1) C(1) C(2) -1.7(3) . . .
O(1) S(1) C(1) C(6) 178.1(3) . . .
O(2) S(1) C(1) C(2) -123.6(3) . . .
O(2) S(1) C(1) C(6) 56.1(3) . . .
O(3) S(1) C(1) C(2) 121.3(3) . . .
O(3) S(1) C(1) C(6) -59.0(3) . . .
S(1) C(1) C(2) C(3) 179.3(3) . . .
S(1) C(1) C(6) C(5) -178.6(3) . . .
C(2) C(1) C(6) C(5) 1.2(5) . . .
C(6) C(1) C(2) C(3) -0.4(5) . . .
C(1) C(2) C(3) C(4) -0.1(4) . . .
C(2) C(3) C(4) C(5) 0.0(5) . . .
C(2) C(3) C(4) C(4) -179.5(3) . . 2_655
C(3) C(4) C(4) C(3) -173.4(3) . 2_655 2_655
C(3) C(4) C(4) C(5) 7.1(5) . 2_655 2_655
C(3) C(4) C(5) C(6) 0.7(5) . . .
C(4) C(4) C(5) C(6) -179.8(3) 2_655 . .
C(5) C(4) C(4) C(3) 7.1(5) . 2_655 2_655
C(5) C(4) C(4) C(5) -172.4(3) . 2_655 2_655
C(4) C(5) C(6) C(1) -1.3(6) . . .
C(8) C(7) C(9) C(8) 2.8(5) . . 2_655
C(9) C(7) C(8) C(9) -1.4(5) . . 2_655
C(8) C(7) C(10) C(11) 0.3(4) . . .
C(8) C(7) C(10) C(12) -178.8(3) . . .
C(10) C(7) C(8) C(9) 178.7(3) . . 2_655
C(9) C(7) C(10) C(11) -179.7(3) . . .
C(9) C(7) C(10) C(12) 1.2(5) . . .
C(10) C(7) C(9) C(8) -177.2(3) . . 2_655
C(7) C(8) C(9) C(7) -1.4(6) . 2_655 2_655
C(7) C(10) C(11) N(1) -7(13) . . .
C(7) C(10) C(12) N(2) 18(25) . . .
C(11) C(10) C(12) N(2) -161(24) . . .
C(12) C(10) C(11) N(1) 172(13) . . .
